data_4341859
loop_
_publ_author_name
'Dau, Thuy Minh'
'Chen, Yi-An'
'Karttunen, Antti J.'
'Grachova, Elena V.'
'Tunik, Sergey P.'
'Lin, Ke-Ting'
'Hung, Wen-Yi'
'Chou, Pi-Tai'
'Pakkanen, Tapani A.'
'Koshevoy, Igor O.'

_publ_section_title
;
 Tetragold(I) Complexes: Solution Isomerization and Tunable Solid-State
 Luminescence.
;
_journal_name_full 'Inorganic chemistry'
_journal_page_first 141201154356007
_journal_paper_doi 10.1021/ic501470v
_journal_year 2014
_chemical_formula_moiety 'C80 H68 Au4 P6, 2(F6 P), 2(C4 H10 O), C3 H6 O'
_chemical_formula_sum 'C91 H94 Au4 F12 O3 P8'
_chemical_formula_weight 2499.29
_chemical_name_systematic
; 
 ? 
;
_space_group_IT_number 15
_symmetry_cell_setting monoclinic
_symmetry_space_group_name_Hall '-C 2yc'
_symmetry_space_group_name_H-M 'C 1 2/c 1'
_atom_sites_solution_hydrogens geom
_atom_sites_solution_primary direct
_atom_sites_solution_secondary difmap
_audit_creation_method SHELXL-97
_cell_angle_alpha 90.00
_cell_angle_beta 116.1980(10)
_cell_angle_gamma 90.00
_cell_formula_units_Z 4
_cell_length_a 32.1993(5)
_cell_length_b 13.8892(2)
_cell_length_c 22.3049(3)
_cell_measurement_reflns_used 9579
_cell_measurement_temperature 120(2)
_cell_measurement_theta_max 41.30
_cell_measurement_theta_min 2.40
_cell_volume 8950.5(2)
_computing_cell_refinement 'SAINT (Bruker AXS, 2009)'
_computing_data_collection 'APEX2 (Bruker AXS, 2010)'
_computing_data_reduction 'SAINT (Bruker AXS, 2009)'
_computing_molecular_graphics 'Diamond v.3.2g (Brandenburg, 2011)'
_computing_publication_material 'SHELXL-97 (Sheldrick, 2008)'
_computing_structure_refinement 'SHELXL-97 (Sheldrick, 2008)'
_computing_structure_solution 'SHELXS-97 (Sheldrick, 2008)'
_diffrn_ambient_temperature 120(2)
_diffrn_detector_area_resol_mean 16
_diffrn_measured_fraction_theta_full 1.000
_diffrn_measured_fraction_theta_max 1.000
_diffrn_measurement_device '62mm x 62mm CCD camera on three-circle goniostat'
_diffrn_measurement_device_type 'Bruker SMART APEX II CCD'
_diffrn_measurement_method '\f scans and \w scans'
_diffrn_radiation_monochromator 'flat graphite crystal'
_diffrn_radiation_source 'fine-focus sealed tube'
_diffrn_radiation_type MoK\a
_diffrn_radiation_wavelength 0.71073
_diffrn_reflns_av_R_equivalents 0.0389
_diffrn_reflns_av_sigmaI/netI 0.0283
_diffrn_reflns_limit_h_max 42
_diffrn_reflns_limit_h_min -45
_diffrn_reflns_limit_k_max 17
_diffrn_reflns_limit_k_min -19
_diffrn_reflns_limit_l_max 31
_diffrn_reflns_limit_l_min -31
_diffrn_reflns_number 72420
_diffrn_reflns_theta_full 30.00
_diffrn_reflns_theta_max 30.00
_diffrn_reflns_theta_min 1.41
_exptl_absorpt_coefficient_mu 6.753
_exptl_absorpt_correction_T_max 0.4739
_exptl_absorpt_correction_T_min 0.2349
_exptl_absorpt_correction_type numerical
_exptl_absorpt_process_details 'SADABS (Sheldrick, 2008)'
_exptl_crystal_colour colourless
_exptl_crystal_density_diffrn 1.855
_exptl_crystal_density_method 'not measured'
_exptl_crystal_description block
_exptl_crystal_F_000 4832
_exptl_crystal_size_max 0.30
_exptl_crystal_size_mid 0.26
_exptl_crystal_size_min 0.13
_refine_diff_density_max 1.820
_refine_diff_density_min -1.139
_refine_diff_density_rms 0.110
_refine_ls_extinction_method none
_refine_ls_goodness_of_fit_ref 1.026
_refine_ls_hydrogen_treatment constr
_refine_ls_matrix_type full
_refine_ls_number_parameters 515
_refine_ls_number_reflns 13055
_refine_ls_number_restraints 0
_refine_ls_restrained_S_all 1.026
_refine_ls_R_factor_all 0.0269
_refine_ls_R_factor_gt 0.0210
_refine_ls_shift/su_max 0.003
_refine_ls_shift/su_mean 0.000
_refine_ls_structure_factor_coef Fsqd
_refine_ls_weighting_details 'calc w=1/[\s^2^(Fo^2^)+(0.0121P)^2^+35.5765P] where P=(Fo^2^+2Fc^2^)/3'
_refine_ls_weighting_scheme calc
_refine_ls_wR_factor_gt 0.0472
_refine_ls_wR_factor_ref 0.0496
_reflns_number_gt 11569
_reflns_number_total 13055
_reflns_threshold_expression >2sigma(I)
_cod_data_source_file ic501470v_si_002.cif
_cod_data_source_block 1
_cod_original_sg_symbol_H-M 'C 2/c'
_cod_database_code 4341859

loop_
_symmetry_equiv_pos_as_xyz
'x, y, z'
'-x, y, -z+1/2'
'x+1/2, y+1/2, z'
'-x+1/2, y+1/2, -z+1/2'
'-x, -y, -z'
'x, -y, z-1/2'
'-x+1/2, -y+1/2, -z'
'x+1/2, -y+1/2, z-1/2'

loop_
_atom_site_label
_atom_site_type_symbol
_atom_site_fract_x
_atom_site_fract_y
_atom_site_fract_z
_atom_site_U_iso_or_equiv
_atom_site_adp_type
_atom_site_occupancy
_atom_site_symmetry_multiplicity
_atom_site_calc_flag
_atom_site_refinement_flags
C1 C 0.29331(10) 0.89706(19) 0.46210(12) 0.0199(5) Uani 1 1 d .
C2 C 0.32641(9) 0.95068(19) 0.47955(12) 0.0201(5) Uani 1 1 d .
C3 C 0.36775(9) 1.00835(19) 0.50438(13) 0.0217(5) Uani 1 1 d .
C4 C 0.37962(11) 1.0681(2) 0.56011(15) 0.0287(6) Uani 1 1 d .
H4 H 0.3591 1.0743 0.5801 0.034 Uiso 1 1 calc R
C5 C 0.42099(12) 1.1182(2) 0.58632(17) 0.0379(8) Uani 1 1 d .
H5 H 0.4287 1.1586 0.6241 0.046 Uiso 1 1 calc R
C6 C 0.45108(12) 1.1097(3) 0.55786(18) 0.0418(9) Uani 1 1 d .
H6 H 0.4798 1.1431 0.5766 0.050 Uiso 1 1 calc R
C7 C 0.43951(11) 1.0522(3) 0.50182(18) 0.0386(8) Uani 1 1 d .
H7 H 0.4601 1.0473 0.4818 0.046 Uiso 1 1 calc R
C8 C 0.39805(11) 1.0021(2) 0.47491(16) 0.0295(6) Uani 1 1 d .
H8 H 0.3902 0.9633 0.4363 0.035 Uiso 1 1 calc R
C9 C 0.26553(10) 0.41910(18) 0.41941(12) 0.0186(5) Uani 1 1 d .
C10 C 0.22868(11) 0.3545(2) 0.39454(14) 0.0248(6) Uani 1 1 d .
H10 H 0.1982 0.3768 0.3670 0.030 Uiso 1 1 calc R
C11 C 0.23672(13) 0.2575(2) 0.41031(16) 0.0332(7) Uani 1 1 d .
H11 H 0.2116 0.2134 0.3935 0.040 Uiso 1 1 calc R
C12 C 0.28090(13) 0.2246(2) 0.45025(16) 0.0335(7) Uani 1 1 d .
H12 H 0.2861 0.1580 0.4605 0.040 Uiso 1 1 calc R
C13 C 0.31740(12) 0.2880(2) 0.47518(15) 0.0300(6) Uani 1 1 d .
H13 H 0.3477 0.2652 0.5029 0.036 Uiso 1 1 calc R
C14 C 0.31006(11) 0.3854(2) 0.45994(14) 0.0244(6) Uani 1 1 d .
H14 H 0.3354 0.4290 0.4771 0.029 Uiso 1 1 calc R
C15 C 0.26169(9) 0.55882(19) 0.32067(12) 0.0183(5) Uani 1 1 d .
C16 C 0.28983(12) 0.6276(2) 0.31273(15) 0.0305(6) Uani 1 1 d .
H16 H 0.3073 0.6704 0.3482 0.037 Uiso 1 1 calc R
C17 C 0.29233(15) 0.6337(3) 0.25177(18) 0.0455(9) Uani 1 1 d .
H17 H 0.3115 0.6808 0.2457 0.055 Uiso 1 1 calc R
C18 C 0.26701(14) 0.5713(3) 0.20063(16) 0.0410(8) Uani 1 1 d .
H18 H 0.2696 0.5745 0.1599 0.049 Uiso 1 1 calc R
C19 C 0.23820(12) 0.5046(2) 0.20769(14) 0.0325(7) Uani 1 1 d .
H19 H 0.2201 0.4633 0.1716 0.039 Uiso 1 1 calc R
C20 C 0.23553(11) 0.4977(2) 0.26801(14) 0.0271(6) Uani 1 1 d .
H20 H 0.2158 0.4511 0.2733 0.032 Uiso 1 1 calc R
C21 C 0.16273(9) 0.71465(19) 0.27628(12) 0.0179(5) Uani 1 1 d .
C22 C 0.18356(11) 0.7824(3) 0.25270(15) 0.0333(7) Uani 1 1 d .
H22 H 0.2071 0.8235 0.2829 0.040 Uiso 1 1 calc R
C23 C 0.16942(14) 0.7894(3) 0.18397(18) 0.0519(11) Uani 1 1 d .
H23 H 0.1837 0.8352 0.1673 0.062 Uiso 1 1 calc R
C24 C 0.13527(13) 0.7309(3) 0.14045(16) 0.0466(10) Uani 1 1 d .
H24 H 0.1258 0.7367 0.0938 0.056 Uiso 1 1 calc R
C25 C 0.11461(11) 0.6640(3) 0.16374(14) 0.0329(7) Uani 1 1 d .
H25 H 0.0909 0.6236 0.1332 0.039 Uiso 1 1 calc R
C26 C 0.12819(10) 0.6552(2) 0.23156(13) 0.0245(6) Uani 1 1 d .
H26 H 0.1139 0.6086 0.2476 0.029 Uiso 1 1 calc R
C27 C 0.38747(9) 0.59391(18) 0.64791(12) 0.0172(5) Uani 1 1 d .
C28 C 0.41872(12) 0.6108(2) 0.71432(14) 0.0300(6) Uani 1 1 d .
H28 H 0.4337 0.6715 0.7272 0.036 Uiso 1 1 calc R
C29 C 0.42780(13) 0.5386(2) 0.76144(15) 0.0373(8) Uani 1 1 d .
H29 H 0.4491 0.5502 0.8066 0.045 Uiso 1 1 calc R
C30 C 0.40640(13) 0.4506(2) 0.74372(17) 0.0397(8) Uani 1 1 d .
H30 H 0.4134 0.4012 0.7762 0.048 Uiso 1 1 calc R
C31 C 0.37486(15) 0.4346(3) 0.67895(18) 0.0502(11) Uani 1 1 d .
H31 H 0.3594 0.3744 0.6668 0.060 Uiso 1 1 calc R
C32 C 0.36537(12) 0.5058(2) 0.63092(16) 0.0358(7) Uani 1 1 d .
H32 H 0.3435 0.4938 0.5860 0.043 Uiso 1 1 calc R
C33 C 0.42429(9) 0.70451(17) 0.56801(12) 0.0162(4) Uani 1 1 d .
C34 C 0.46910(10) 0.6817(2) 0.61414(15) 0.0275(6) Uani 1 1 d .
H34 H 0.4744 0.6492 0.6544 0.033 Uiso 1 1 calc R
C35 C 0.50592(11) 0.7068(3) 0.60099(17) 0.0358(7) Uani 1 1 d .
H35 H 0.5367 0.6927 0.6329 0.043 Uiso 1 1 calc R
C36 C 0.49826(10) 0.7520(2) 0.54193(16) 0.0281(6) Uani 1 1 d .
H36 H 0.5237 0.7681 0.5332 0.034 Uiso 1 1 calc R
C37 C 0.45397(11) 0.7741(2) 0.49566(15) 0.0307(6) Uani 1 1 d .
H37 H 0.4488 0.8049 0.4549 0.037 Uiso 1 1 calc R
C38 C 0.41695(10) 0.7509(2) 0.50911(14) 0.0280(6) Uani 1 1 d .
H38 H 0.3863 0.7669 0.4777 0.034 Uiso 1 1 calc R
C39 C 0.19816(9) 0.57089(17) 0.38050(12) 0.0159(4) Uani 1 1 d .
H39A H 0.1926 0.5487 0.4185 0.019 Uiso 1 1 calc R
H39B H 0.1777 0.5334 0.3406 0.019 Uiso 1 1 calc R
C40 C 0.13122(9) 0.70322(17) 0.38007(12) 0.0159(4) Uani 1 1 d .
H40A H 0.1034 0.6937 0.3371 0.019 Uiso 1 1 calc R
H40B H 0.1325 0.6499 0.4103 0.019 Uiso 1 1 calc R
C41 C 0.3962(2) 0.5266(4) 0.4184(3) 0.0762(8) Uani 1 1 d .
H41A H 0.4057 0.5565 0.3866 0.114 Uiso 1 1 calc R
H41B H 0.3809 0.5747 0.4339 0.114 Uiso 1 1 calc R
H41C H 0.3747 0.4736 0.3965 0.114 Uiso 1 1 calc R
C42 C 0.4371(2) 0.4893(4) 0.4755(3) 0.0762(8) Uani 1 1 d .
H42A H 0.4526 0.4413 0.4594 0.091 Uiso 1 1 calc R
H42B H 0.4591 0.5428 0.4965 0.091 Uiso 1 1 calc R
C43 C 0.4706(2) 0.4070(4) 0.5786(3) 0.0762(8) Uani 1 1 d .
H43A H 0.4812 0.3510 0.5615 0.091 Uiso 1 1 calc R
H43B H 0.4950 0.4569 0.5923 0.091 Uiso 1 1 calc R
C44 C 0.4640(2) 0.3790(4) 0.6335(3) 0.0762(8) Uani 1 1 d .
H44A H 0.4930 0.3534 0.6681 0.114 Uiso 1 1 calc R
H44B H 0.4400 0.3292 0.6200 0.114 Uiso 1 1 calc R
H44C H 0.4543 0.4348 0.6511 0.114 Uiso 1 1 calc R
C45 C -0.0139(2) 0.4371(4) 0.6867(3) 0.087(2) Uani 1 1 d .
H45A H -0.0221 0.3907 0.6501 0.131 Uiso 1 1 calc R
H45B H 0.0118 0.4774 0.6892 0.131 Uiso 1 1 calc R
H45C H -0.0408 0.4778 0.6784 0.131 Uiso 1 1 calc R
C46 C 0.0000 0.3852(4) 0.7500 0.0536(15) Uani 1 2 d S
O1 O 0.42652(14) 0.4463(3) 0.52365(17) 0.0729(10) Uani 1 1 d .
O2 O 0.0000 0.3003(4) 0.7500 0.173(5) Uani 1 2 d S
F1 F 0.41615(14) 0.23750(19) 0.82902(14) 0.0876(11) Uani 1 1 d .
F2 F 0.45000(11) 0.1631(3) 0.77525(17) 0.0824(9) Uani 1 1 d .
F3 F 0.42900(8) 0.07824(16) 0.84328(11) 0.0514(6) Uani 1 1 d .
F4 F 0.39138(15) 0.05995(18) 0.73142(14) 0.1099(15) Uani 1 1 d .
F5 F 0.35763(11) 0.1319(3) 0.7859(3) 0.139(2) Uani 1 1 d .
F6 F 0.37762(10) 0.21736(17) 0.71881(13) 0.0723(9) Uani 1 1 d .
P1 P 0.25809(2) 0.54639(5) 0.39893(3) 0.01521(12) Uani 1 1 d .
P2 P 0.18280(2) 0.69835(4) 0.36523(3) 0.01403(11) Uani 1 1 d .
P3 P 0.37417(2) 0.68314(4) 0.58316(3) 0.01436(11) Uani 1 1 d .
P4 P 0.40377(3) 0.14818(6) 0.78118(5) 0.03485(19) Uani 1 1 d .
Au1 Au 0.310102(3) 0.636051(7) 0.487498(4) 0.01594(3) Uani 1 1 d .
Au2 Au 0.241435(3) 0.802641(6) 0.425435(4) 0.01508(3) Uani 1 1 d .

loop_
_atom_site_aniso_label
_atom_site_aniso_U_11
_atom_site_aniso_U_22
_atom_site_aniso_U_33
_atom_site_aniso_U_23
_atom_site_aniso_U_13
_atom_site_aniso_U_12
C1 0.0230(13) 0.0216(12) 0.0148(11) -0.0001(9) 0.0081(10) -0.0024(10)
C2 0.0213(13) 0.0221(12) 0.0159(11) 0.0043(9) 0.0075(10) -0.0008(10)
C3 0.0194(13) 0.0213(12) 0.0211(12) 0.0069(10) 0.0058(10) -0.0033(10)
C4 0.0293(16) 0.0257(14) 0.0258(14) 0.0035(11) 0.0072(12) -0.0079(12)
C5 0.0372(19) 0.0322(16) 0.0311(16) 0.0041(13) 0.0029(14) -0.0167(14)
C6 0.0239(16) 0.0435(19) 0.0413(19) 0.0183(15) -0.0009(14) -0.0139(14)
C7 0.0225(15) 0.0450(19) 0.0475(19) 0.0217(16) 0.0146(15) -0.0020(14)
C8 0.0259(15) 0.0326(15) 0.0300(15) 0.0072(12) 0.0124(13) -0.0022(12)
C9 0.0263(14) 0.0173(11) 0.0147(11) 0.0006(9) 0.0114(10) 0.0042(10)
C10 0.0281(15) 0.0204(13) 0.0235(13) -0.0017(10) 0.0091(12) 0.0016(11)
C11 0.0429(19) 0.0209(14) 0.0335(16) -0.0021(12) 0.0147(15) -0.0032(13)
C12 0.050(2) 0.0207(14) 0.0320(16) 0.0063(12) 0.0198(16) 0.0102(13)
C13 0.0368(17) 0.0305(15) 0.0256(14) 0.0079(11) 0.0166(13) 0.0154(13)
C14 0.0280(15) 0.0261(13) 0.0213(12) 0.0031(10) 0.0128(12) 0.0062(11)
C15 0.0191(12) 0.0219(12) 0.0149(11) 0.0008(9) 0.0082(10) 0.0019(10)
C16 0.0349(17) 0.0330(16) 0.0268(14) -0.0029(12) 0.0165(13) -0.0094(13)
C17 0.058(3) 0.051(2) 0.0373(19) 0.0017(16) 0.0296(19) -0.0187(18)
C18 0.056(2) 0.051(2) 0.0258(15) 0.0045(14) 0.0268(16) 0.0021(17)
C19 0.0450(19) 0.0369(17) 0.0167(12) -0.0032(11) 0.0147(13) 0.0019(14)
C20 0.0337(16) 0.0304(15) 0.0185(12) -0.0047(11) 0.0129(12) -0.0058(12)
C21 0.0171(12) 0.0216(12) 0.0144(11) 0.0031(9) 0.0066(10) 0.0022(9)
C22 0.0281(16) 0.0466(18) 0.0209(13) 0.0099(13) 0.0069(12) -0.0091(14)
C23 0.039(2) 0.084(3) 0.0275(17) 0.0205(18) 0.0107(16) -0.019(2)
C24 0.0329(18) 0.088(3) 0.0157(13) 0.0117(16) 0.0079(13) -0.0023(19)
C25 0.0282(16) 0.0501(19) 0.0156(12) -0.0035(12) 0.0053(12) 0.0035(14)
C26 0.0268(15) 0.0263(14) 0.0171(12) 0.0003(10) 0.0066(11) 0.0000(11)
C27 0.0150(11) 0.0189(11) 0.0173(11) 0.0035(9) 0.0066(10) 0.0010(9)
C28 0.0384(18) 0.0221(13) 0.0189(13) 0.0027(10) 0.0029(12) -0.0037(12)
C29 0.047(2) 0.0327(16) 0.0199(13) 0.0050(12) 0.0040(14) -0.0033(15)
C30 0.044(2) 0.0355(17) 0.0316(16) 0.0159(13) 0.0087(15) -0.0088(15)
C31 0.054(2) 0.0364(19) 0.0378(19) 0.0173(15) -0.0004(17) -0.0208(17)
C32 0.0373(18) 0.0297(16) 0.0248(14) 0.0065(12) -0.0005(13) -0.0140(13)
C33 0.0162(12) 0.0160(11) 0.0177(11) -0.0006(9) 0.0086(10) -0.0007(9)
C34 0.0181(13) 0.0397(16) 0.0233(13) 0.0091(12) 0.0078(11) -0.0006(12)
C35 0.0171(14) 0.052(2) 0.0371(17) 0.0115(15) 0.0105(13) 0.0015(13)
C36 0.0236(14) 0.0295(15) 0.0374(16) 0.0041(12) 0.0191(13) -0.0007(11)
C37 0.0310(16) 0.0388(17) 0.0280(14) 0.0090(12) 0.0182(13) 0.0015(13)
C38 0.0199(14) 0.0414(17) 0.0218(13) 0.0101(12) 0.0083(11) 0.0035(12)
C39 0.0162(12) 0.0168(11) 0.0154(10) -0.0005(9) 0.0075(9) -0.0008(9)
C40 0.0154(11) 0.0160(11) 0.0159(11) 0.0011(8) 0.0064(9) -0.0005(9)
C41 0.0751(19) 0.0764(18) 0.0791(18) -0.0120(15) 0.0359(16) 0.0113(14)
C42 0.0751(19) 0.0764(18) 0.0791(18) -0.0120(15) 0.0359(16) 0.0113(14)
C43 0.0751(19) 0.0764(18) 0.0791(18) -0.0120(15) 0.0359(16) 0.0113(14)
C44 0.0751(19) 0.0764(18) 0.0791(18) -0.0120(15) 0.0359(16) 0.0113(14)
C45 0.075(4) 0.050(3) 0.092(4) 0.033(3) -0.003(3) -0.018(3)
C46 0.048(3) 0.027(2) 0.062(4) 0.000 0.003(3) 0.000
O1 0.090(3) 0.066(2) 0.061(2) -0.0068(17) 0.031(2) -0.0054(19)
O2 0.399(15) 0.041(3) 0.043(3) 0.000 0.064(6) 0.000
F1 0.162(3) 0.0406(14) 0.0587(17) -0.0067(12) 0.048(2) -0.0014(17)
F2 0.064(2) 0.105(2) 0.090(2) 0.0247(19) 0.0451(18) 0.0003(17)
F3 0.0521(14) 0.0446(12) 0.0411(12) 0.0134(10) 0.0056(11) 0.0009(10)
F4 0.187(4) 0.0284(13) 0.0499(15) -0.0030(11) -0.006(2) -0.0230(18)
F5 0.0405(18) 0.172(4) 0.196(5) 0.102(4) 0.045(2) 0.008(2)
F6 0.0769(19) 0.0393(13) 0.0573(15) 0.0211(11) -0.0101(14) -0.0057(12)
P1 0.0157(3) 0.0171(3) 0.0119(3) -0.0017(2) 0.0052(2) 0.0004(2)
P2 0.0144(3) 0.0148(3) 0.0126(3) 0.0000(2) 0.0056(2) -0.0009(2)
P3 0.0127(3) 0.0161(3) 0.0128(3) 0.0001(2) 0.0043(2) -0.0002(2)
P4 0.0289(4) 0.0245(4) 0.0370(4) 0.0040(3) 0.0016(4) -0.0066(3)
Au1 0.01324(5) 0.01942(5) 0.01306(4) -0.00240(3) 0.00389(3) 0.00001(3)
Au2 0.01452(5) 0.01573(4) 0.01458(4) -0.00078(3) 0.00604(4) -0.00205(3)

loop_
_atom_type_symbol
_atom_type_description
_atom_type_scat_dispersion_real
_atom_type_scat_dispersion_imag
_atom_type_scat_source
C C 0.0033 0.0016 'International Tables Vol C Tables 4.2.6.8 and 6.1.1.4'
H H 0.0000 0.0000 'International Tables Vol C Tables 4.2.6.8 and 6.1.1.4'
O O 0.0106 0.0060 'International Tables Vol C Tables 4.2.6.8 and 6.1.1.4'
F F 0.0171 0.0103 'International Tables Vol C Tables 4.2.6.8 and 6.1.1.4'
P P 0.1023 0.0942 'International Tables Vol C Tables 4.2.6.8 and 6.1.1.4'
Au Au -2.0133 8.8022 'International Tables Vol C Tables 4.2.6.8 and 6.1.1.4'

loop_
_geom_angle_atom_site_label_1
_geom_angle_atom_site_label_2
_geom_angle_atom_site_label_3
_geom_angle
_geom_angle_site_symmetry_1
_geom_angle_site_symmetry_3
C2 C1 Au2 173.0(2) . .
C1 C2 C3 175.2(3) . .
C8 C3 C4 118.7(3) . .
C8 C3 C2 120.2(3) . .
C4 C3 C2 121.0(3) . .
C5 C4 C3 120.5(3) . .
C5 C4 H4 119.7 . .
C3 C4 H4 119.7 . .
C6 C5 C4 120.3(3) . .
C6 C5 H5 119.9 . .
C4 C5 H5 119.9 . .
C5 C6 C7 120.0(3) . .
C5 C6 H6 120.0 . .
C7 C6 H6 120.0 . .
C8 C7 C6 120.2(3) . .
C8 C7 H7 119.9 . .
C6 C7 H7 119.9 . .
C7 C8 C3 120.2(3) . .
C7 C8 H8 119.9 . .
C3 C8 H8 119.9 . .
C10 C9 C14 119.5(2) . .
C10 C9 P1 122.2(2) . .
C14 C9 P1 118.3(2) . .
C11 C10 C9 119.6(3) . .
C11 C10 H10 120.2 . .
C9 C10 H10 120.2 . .
C12 C11 C10 120.6(3) . .
C12 C11 H11 119.7 . .
C10 C11 H11 119.7 . .
C13 C12 C11 120.2(3) . .
C13 C12 H12 119.9 . .
C11 C12 H12 119.9 . .
C12 C13 C14 120.1(3) . .
C12 C13 H13 119.9 . .
C14 C13 H13 119.9 . .
C13 C14 C9 120.0(3) . .
C13 C14 H14 120.0 . .
C9 C14 H14 120.0 . .
C16 C15 C20 120.1(2) . .
C16 C15 P1 121.0(2) . .
C20 C15 P1 118.9(2) . .
C15 C16 C17 119.2(3) . .
C15 C16 H16 120.4 . .
C17 C16 H16 120.4 . .
C18 C17 C16 120.0(3) . .
C18 C17 H17 120.0 . .
C16 C17 H17 120.0 . .
C19 C18 C17 121.0(3) . .
C19 C18 H18 119.5 . .
C17 C18 H18 119.5 . .
C18 C19 C20 119.6(3) . .
C18 C19 H19 120.2 . .
C20 C19 H19 120.2 . .
C19 C20 C15 120.1(3) . .
C19 C20 H20 119.9 . .
C15 C20 H20 119.9 . .
C22 C21 C26 119.9(2) . .
C22 C21 P2 120.1(2) . .
C26 C21 P2 119.85(19) . .
C21 C22 C23 119.0(3) . .
C21 C22 H22 120.5 . .
C23 C22 H22 120.5 . .
C24 C23 C22 120.6(3) . .
C24 C23 H23 119.7 . .
C22 C23 H23 119.7 . .
C23 C24 C25 120.4(3) . .
C23 C24 H24 119.8 . .
C25 C24 H24 119.8 . .
C24 C25 C26 120.2(3) . .
C24 C25 H25 119.9 . .
C26 C25 H25 119.9 . .
C25 C26 C21 119.9(3) . .
C25 C26 H26 120.0 . .
C21 C26 H26 120.0 . .
C32 C27 C28 118.9(2) . .
C32 C27 P3 118.5(2) . .
C28 C27 P3 122.6(2) . .
C29 C28 C27 119.6(3) . .
C29 C28 H28 120.2 . .
C27 C28 H28 120.2 . .
C30 C29 C28 121.0(3) . .
C30 C29 H29 119.5 . .
C28 C29 H29 119.5 . .
C31 C30 C29 119.6(3) . .
C31 C30 H30 120.2 . .
C29 C30 H30 120.2 . .
C30 C31 C32 120.4(3) . .
C30 C31 H31 119.8 . .
C32 C31 H31 119.8 . .
C27 C32 C31 120.5(3) . .
C27 C32 H32 119.8 . .
C31 C32 H32 119.8 . .
C38 C33 C34 119.6(2) . .
C38 C33 P3 117.3(2) . .
C34 C33 P3 122.92(19) . .
C35 C34 C33 119.5(3) . .
C35 C34 H34 120.3 . .
C33 C34 H34 120.3 . .
C36 C35 C34 120.5(3) . .
C36 C35 H35 119.8 . .
C34 C35 H35 119.8 . .
C37 C36 C35 120.4(3) . .
C37 C36 H36 119.8 . .
C35 C36 H36 119.8 . .
C36 C37 C38 119.3(3) . .
C36 C37 H37 120.3 . .
C38 C37 H37 120.3 . .
C33 C38 C37 120.6(3) . .
C33 C38 H38 119.7 . .
C37 C38 H38 119.7 . .
P1 C39 P2 113.32(13) . .
P1 C39 H39A 108.9 . .
P2 C39 H39A 108.9 . .
P1 C39 H39B 108.9 . .
P2 C39 H39B 108.9 . .
H39A C39 H39B 107.7 . .
P3 C40 P2 112.80(13) 7_566 .
P3 C40 H40A 109.0 7_566 .
P2 C40 H40A 109.0 . .
P3 C40 H40B 109.0 7_566 .
P2 C40 H40B 109.0 . .
H40A C40 H40B 107.8 . .
C42 C41 H41A 109.5 . .
C42 C41 H41B 109.5 . .
H41A C41 H41B 109.5 . .
C42 C41 H41C 109.5 . .
H41A C41 H41C 109.5 . .
H41B C41 H41C 109.5 . .
O1 C42 C41 113.0(5) . .
O1 C42 H42A 109.0 . .
C41 C42 H42A 109.0 . .
O1 C42 H42B 109.0 . .
C41 C42 H42B 109.0 . .
H42A C42 H42B 107.8 . .
C44 C43 O1 111.2(5) . .
C44 C43 H43A 109.4 . .
O1 C43 H43A 109.4 . .
C44 C43 H43B 109.4 . .
O1 C43 H43B 109.4 . .
H43A C43 H43B 108.0 . .
C43 C44 H44A 109.5 . .
C43 C44 H44B 109.5 . .
H44A C44 H44B 109.5 . .
C43 C44 H44C 109.5 . .
H44A C44 H44C 109.5 . .
H44B C44 H44C 109.5 . .
C46 C45 H45A 109.5 . .
C46 C45 H45B 109.5 . .
H45A C45 H45B 109.5 . .
C46 C45 H45C 109.5 . .
H45A C45 H45C 109.5 . .
H45B C45 H45C 109.5 . .
O2 C46 C45 119.4(3) . .
O2 C46 C45 119.4(3) . 2_556
C45 C46 C45 121.3(6) . 2_556
C42 O1 C43 108.5(4) . .
C15 P1 C9 106.17(11) . .
C15 P1 C39 106.12(12) . .
C9 P1 C39 104.36(12) . .
C15 P1 Au1 116.29(9) . .
C9 P1 Au1 110.16(9) . .
C39 P1 Au1 112.87(8) . .
C21 P2 C39 105.17(11) . .
C21 P2 C40 106.26(12) . .
C39 P2 C40 101.20(11) . .
C21 P2 Au2 111.56(9) . .
C39 P2 Au2 114.74(8) . .
C40 P2 Au2 116.73(8) . .
C27 P3 C33 110.19(12) . .
C27 P3 C40 105.70(11) . 7_566
C33 P3 C40 102.21(11) . 7_566
C27 P3 Au1 110.11(9) . .
C33 P3 Au1 112.29(8) . .
C40 P3 Au1 115.90(9) 7_566 .
F5 P4 F2 178.8(3) . .
F5 P4 F1 91.9(3) . .
F2 P4 F1 89.3(2) . .
F5 P4 F4 89.0(3) . .
F2 P4 F4 89.9(2) . .
F1 P4 F4 178.42(18) . .
F5 P4 F3 89.31(18) . .
F2 P4 F3 90.88(16) . .
F1 P4 F3 90.69(14) . .
F4 P4 F3 90.66(14) . .
F5 P4 F6 89.69(19) . .
F2 P4 F6 90.11(18) . .
F1 P4 F6 89.69(15) . .
F4 P4 F6 88.98(15) . .
F3 P4 F6 178.95(16) . .
P1 Au1 P3 162.92(2) . .
P1 Au1 Au2 85.122(16) . .
P3 Au1 Au2 111.948(16) . .
P1 Au1 Au2 106.866(16) . 7_566
P3 Au1 Au2 81.618(15) . 7_566
Au2 Au1 Au2 66.907(3) . 7_566
C1 Au2 P2 169.42(7) . .
C1 Au2 Au1 90.26(8) . .
P2 Au2 Au1 91.769(16) . .
C1 Au2 Au1 98.17(7) . 7_566
P2 Au2 Au1 90.583(15) . 7_566
Au1 Au2 Au1 113.094(3) . 7_566

loop_
_geom_bond_atom_site_label_1
_geom_bond_atom_site_label_2
_geom_bond_distance
_geom_bond_site_symmetry_2
C1 C2 1.215(4) .
C1 Au2 1.993(3) .
C2 C3 1.439(4) .
C3 C8 1.399(4) .
C3 C4 1.400(4) .
C4 C5 1.383(4) .
C4 H4 0.9500 .
C5 C6 1.378(5) .
C5 H5 0.9500 .
C6 C7 1.388(6) .
C6 H6 0.9500 .
C7 C8 1.385(4) .
C7 H7 0.9500 .
C8 H8 0.9500 .
C9 C10 1.392(4) .
C9 C14 1.396(4) .
C9 P1 1.815(3) .
C10 C11 1.388(4) .
C10 H10 0.9500 .
C11 C12 1.381(5) .
C11 H11 0.9500 .
C12 C13 1.374(5) .
C12 H12 0.9500 .
C13 C14 1.389(4) .
C13 H13 0.9500 .
C14 H14 0.9500 .
C15 C16 1.381(4) .
C15 C20 1.392(4) .
C15 P1 1.808(2) .
C16 C17 1.400(4) .
C16 H16 0.9500 .
C17 C18 1.377(5) .
C17 H17 0.9500 .
C18 C19 1.368(5) .
C18 H18 0.9500 .
C19 C20 1.389(4) .
C19 H19 0.9500 .
C20 H20 0.9500 .
C21 C22 1.387(4) .
C21 C26 1.391(4) .
C21 P2 1.809(2) .
C22 C23 1.397(4) .
C22 H22 0.9500 .
C23 C24 1.367(6) .
C23 H23 0.9500 .
C24 C25 1.372(5) .
C24 H24 0.9500 .
C25 C26 1.382(4) .
C25 H25 0.9500 .
C26 H26 0.9500 .
C27 C32 1.382(4) .
C27 C28 1.395(4) .
C27 P3 1.805(2) .
C28 C29 1.388(4) .
C28 H28 0.9500 .
C29 C30 1.372(5) .
C29 H29 0.9500 .
C30 C31 1.369(5) .
C30 H30 0.9500 .
C31 C32 1.389(4) .
C31 H31 0.9500 .
C32 H32 0.9500 .
C33 C38 1.387(4) .
C33 C34 1.389(4) .
C33 P3 1.813(2) .
C34 C35 1.386(4) .
C34 H34 0.9500 .
C35 C36 1.380(4) .
C35 H35 0.9500 .
C36 C37 1.376(4) .
C36 H36 0.9500 .
C37 C38 1.390(4) .
C37 H37 0.9500 .
C38 H38 0.9500 .
C39 P1 1.819(3) .
C39 P2 1.829(3) .
C39 H39A 0.9900 .
C39 H39B 0.9900 .
C40 P3 1.822(2) 7_566
C40 P2 1.832(2) .
C40 H40A 0.9900 .
C40 H40B 0.9900 .
C41 C42 1.465(8) .
C41 H41A 0.9800 .
C41 H41B 0.9800 .
C41 H41C 0.9800 .
C42 O1 1.395(6) .
C42 H42A 0.9900 .
C42 H42B 0.9900 .
C43 C44 1.388(8) .
C43 O1 1.509(7) .
C43 H43A 0.9900 .
C43 H43B 0.9900 .
C44 H44A 0.9800 .
C44 H44B 0.9800 .
C44 H44C 0.9800 .
C45 C46 1.469(6) .
C45 H45A 0.9800 .
C45 H45B 0.9800 .
C45 H45C 0.9800 .
C46 O2 1.180(7) .
C46 C45 1.469(6) 2_556
F1 P4 1.569(3) .
F2 P4 1.565(3) .
F3 P4 1.590(2) .
F4 P4 1.582(3) .
F5 P4 1.552(3) .
F6 P4 1.592(2) .
P1 Au1 2.3102(6) .
P2 Au2 2.2863(6) .
P3 C40 1.822(2) 7_566
P3 Au1 2.3130(6) .
Au1 Au2 3.07508(14) .
Au1 Au2 3.17737(13) 7_566
Au2 Au1 3.17728(13) 7_566
